data_2243164
loop_
_publ_author_name
'Nikiforov, A. A.'
'Blinou, D. O.'
'Dubrov, E. N.'
'Panina, N. S.'
'Ponyaev, A. I.'
'Gurzhiy, V. V.'
'Eremin, A. V.'
'Fischer, A. I.'

_publ_section_title
;
 Crystal structures of two dimeric nickel diphenylacetate complexes
;
_journal_coeditor_code SU5519
_journal_issue 11
_journal_name_full 'Acta Crystallographica Section E'
_journal_page_first 1768
_journal_page_last 1773
_journal_paper_doi 10.1107/S2056989019014063
_journal_volume 75
_journal_year 2019
_chemical_formula_iupac '[Ni2 (C14 H11 O2)4 (C10 H8 N2)2 (H2 O)], 2.5C2 H3 N, C14 H12 O2'
_chemical_formula_moiety 'C76 H62 N4 Ni2 O9, C14 H12 O2, 2.5(C2 H3 N)'
_chemical_formula_sum 'C95 H81.5 N6.5 Ni2 O11'
_chemical_formula_weight 1607.58
_chemical_name_systematic
;
\m-Aqua-\k^2^<i>O</i>:<i>O</i>-di-\m-diphenylacetato-\k^4^<i>O</i>:<i>O</i>'-\
bis[(2,2'-bipyridine-\k^2^<i>N</i>,<i>N</i>')(diphenylacetato-\k<i>O</i>)\
nickel(II)]--acetonitrile--diphenylacetic acid (1/2.5/1)
;
_space_group_crystal_system triclinic
_space_group_IT_number 2
_space_group_name_Hall '-P 1'
_space_group_name_H-M_alt 'P -1'
_symmetry_space_group_name_Hall '-P 1'
_symmetry_space_group_name_H-M 'P -1'
_atom_sites_solution_hydrogens mixed
_atom_sites_solution_primary dual
_atom_sites_solution_secondary difmap
_cell_angle_alpha 70.462(2)
_cell_angle_beta 69.631(2)
_cell_angle_gamma 64.726(2)
_cell_formula_units_Z 2
_cell_length_a 15.6064(3)
_cell_length_b 17.7440(4)
_cell_length_c 17.9143(4)
_cell_measurement_reflns_used 31385
_cell_measurement_temperature 100(2)
_cell_measurement_theta_max 71.7240
_cell_measurement_theta_min 2.6050
_cell_volume 4103.17(17)
_computing_cell_refinement
;
CrysAlis PRO (Rigaku OD, 2017)
;
_computing_data_collection
;
CrysAlis PRO  (Rigaku OD, 2017)
;
_computing_data_reduction
;
CrysAlis PRO (Rigaku OD, 2017)
;
_computing_molecular_graphics
;
<i>OLEX2</i> (Dolomanov <i>et al.</i>, 2009) and DIAMOND (Brandenburg,
2012)
;
_computing_publication_material
;
<i>OLEX2</i> (Dolomanov <i>et al.</i>,  2009)
;
_computing_structure_refinement
;
SHELXL (Sheldrick, 2015b)
;
_computing_structure_solution
;
SHELXT (Sheldrick, 2015a)
;
_diffrn_ambient_temperature 100(2)
_diffrn_detector 'CCD plate'
_diffrn_measured_fraction_theta_full 1.000
_diffrn_measured_fraction_theta_max 1.000
_diffrn_measurement_device 'four-circle diffractometer'
_diffrn_measurement_device_type 'Rigaku SuperNova, Single source at offset/far, HyPix3000'
_diffrn_measurement_method '\w scans'
_diffrn_radiation_monochromator mirror
_diffrn_radiation_probe x-ray
_diffrn_radiation_type CuK\a
_diffrn_radiation_wavelength 1.54184
_diffrn_reflns_av_R_equivalents 0.0454
_diffrn_reflns_av_unetI/netI 0.0366
_diffrn_reflns_limit_h_max 18
_diffrn_reflns_limit_h_min -19
_diffrn_reflns_limit_k_max 21
_diffrn_reflns_limit_k_min -21
_diffrn_reflns_limit_l_max 21
_diffrn_reflns_limit_l_min -21
_diffrn_reflns_number 52698
_diffrn_reflns_theta_full 67.684
_diffrn_reflns_theta_max 69.995
_diffrn_reflns_theta_min 2.697
_diffrn_source 'micro-focus sealed X-ray tube'
_exptl_absorpt_coefficient_mu 1.101
_exptl_absorpt_correction_T_max 1.00000
_exptl_absorpt_correction_T_min 0.80917
_exptl_absorpt_correction_type multi-scan
_exptl_absorpt_process_details
;
(CrysAlis PRO; Rigaku OD, 2017)
;
_exptl_crystal_colour 'light green'
_exptl_crystal_density_diffrn 1.301
_exptl_crystal_description prism
_exptl_crystal_F_000 1682
_exptl_crystal_size_max 0.22
_exptl_crystal_size_mid 0.14
_exptl_crystal_size_min 0.08
_refine_diff_density_max 0.477
_refine_diff_density_min -0.568
_refine_ls_extinction_method none
_refine_ls_goodness_of_fit_ref 1.060
_refine_ls_hydrogen_treatment mixed
_refine_ls_matrix_type full
_refine_ls_number_parameters 1079
_refine_ls_number_reflns 15557
_refine_ls_number_restraints 1
_refine_ls_restrained_S_all 1.060
_refine_ls_R_factor_all 0.0430
_refine_ls_R_factor_gt 0.0384
_refine_ls_shift/su_max 0.000
_refine_ls_shift/su_mean 0.000
_refine_ls_structure_factor_coef Fsqd
_refine_ls_weighting_details 'w=1/[\s^2^(Fo^2^)+(0.0489P)^2^+1.9174P] where P=(Fo^2^+2Fc^2^)/3'
_refine_ls_weighting_scheme calc
_refine_ls_wR_factor_gt 0.1007
_refine_ls_wR_factor_ref 0.1033
_reflns_number_gt 13874
_reflns_number_total 15557
_reflns_threshold_expression 'I > 2\s(I)'
_cod_data_source_file su5519sup1.cif
_cod_data_source_block 2
_cod_original_cell_volume 4103.17(18)
_cod_original_formula_sum 'C95 H81.50 N6.50 Ni2 O11'
_cod_database_code 2243164
_shelx_space_group_comment
;
The symmetry employed for this shelxl refinement is uniquely defined
by the following loop, which should always be used as a source of
symmetry information in preference to the above space-group names.
They are only intended as comments.
;

loop_
_space_group_symop_operation_xyz
'x, y, z'
'-x, -y, -z'

loop_
_atom_site_type_symbol
_atom_site_label
_atom_site_fract_x
_atom_site_fract_y
_atom_site_fract_z
_atom_site_U_iso_or_equiv
_atom_site_adp_type
_atom_site_calc_flag
_atom_site_occupancy
_atom_site_disorder_assembly
_atom_site_disorder_group
Ni Ni1 0.48008(2) 0.65582(2) 0.79941(2) 0.01430(7) Uani d 1 . .
Ni Ni2 0.53556(2) 0.83920(2) 0.69046(2) 0.01383(7) Uani d 1 . .
O O1 0.49052(8) 0.60373(7) 0.70516(7) 0.0185(2) Uani d 1 . .
O O2 0.63673(8) 0.61134(7) 0.62971(7) 0.0198(2) Uani d 1 . .
O O3 0.36089(8) 0.75365(7) 0.76627(7) 0.0175(2) Uani d 1 . .
O O4 0.41490(8) 0.84939(7) 0.66178(7) 0.0179(2) Uani d 1 . .
O O5 0.46560(8) 0.71448(7) 0.88737(6) 0.0175(2) Uani d 1 . .
O O6 0.46012(8) 0.84528(7) 0.80835(6) 0.0183(2) Uani d 1 . .
O O7 0.65406(8) 0.83659(7) 0.71911(7) 0.0194(2) Uani d 1 . .
O O8 0.73202(8) 0.70008(7) 0.77037(7) 0.0223(2) Uani d 1 . .
O O9 0.58547(8) 0.70752(7) 0.72274(7) 0.0152(2) Uani d 1 . .
H H9A 0.6353(19) 0.7009(16) 0.7424(15) 0.048(7) Uiso d 1 . .
H H9B 0.612(2) 0.6715(17) 0.6843(17) 0.056(8) Uiso d 1 . .
N N1 0.58608(10) 0.53971(8) 0.84176(8) 0.0165(3) Uani d 1 . .
N N2 0.39298(10) 0.58745(8) 0.87998(8) 0.0172(3) Uani d 1 . .
N N3 0.50578(9) 0.96934(8) 0.65646(8) 0.0155(3) Uani d 1 . .
N N4 0.61480(9) 0.85119(8) 0.56857(8) 0.0160(3) Uani d 1 . .
C C1 0.68338(12) 0.51896(10) 0.81861(10) 0.0190(3) Uani d 1 . .
H H1 0.708989 0.559389 0.780761 0.023 Uiso calc 1 . .
C C2 0.74780(12) 0.43986(11) 0.84850(10) 0.0226(3) Uani d 1 . .
H H2 0.814957 0.427065 0.830264 0.027 Uiso calc 1 . .
C C3 0.70891(13) 0.38054(10) 0.90639(11) 0.0239(4) Uani d 1 . .
H H3 0.749950 0.327487 0.928423 0.029 Uiso calc 1 . .
C C4 0.60855(13) 0.40093(10) 0.93110(10) 0.0213(3) Uani d 1 . .
H H4 0.581449 0.361985 0.970044 0.026 Uiso calc 1 . .
C C5 0.54871(12) 0.48098(10) 0.89654(9) 0.0179(3) Uani d 1 . .
C C6 0.44044(12) 0.50713(10) 0.91752(9) 0.0175(3) Uani d 1 . .
C C7 0.39047(13) 0.45370(11) 0.97104(10) 0.0225(3) Uani d 1 . .
H H7 0.424302 0.398764 0.996237 0.027 Uiso calc 1 . .
C C8 0.28924(13) 0.48339(11) 0.98648(11) 0.0250(4) Uani d 1 . .
H H8 0.254386 0.448614 1.022042 0.030 Uiso calc 1 . .
C C9 0.24107(13) 0.56570(11) 0.94800(10) 0.0247(4) Uani d 1 . .
H H9 0.173410 0.586946 0.957138 0.030 Uiso calc 1 . .
C C10 0.29551(12) 0.61580(11) 0.89564(10) 0.0209(3) Uani d 1 . .
H H10 0.262997 0.671230 0.870454 0.025 Uiso calc 1 . .
C C11 0.45404(12) 1.02389(10) 0.70602(10) 0.0197(3) Uani d 1 . .
H H11 0.422318 1.004061 0.758871 0.024 Uiso calc 1 . .
C C12 0.44597(12) 1.10901(11) 0.68143(11) 0.0227(3) Uani d 1 . .
H H12 0.409581 1.145597 0.717214 0.027 Uiso calc 1 . .
C C13 0.49305(12) 1.13866(10) 0.60261(11) 0.0228(3) Uani d 1 . .
H H13 0.488382 1.195575 0.584650 0.027 Uiso calc 1 . .
C C14 0.54719(12) 1.08241(10) 0.55088(10) 0.0198(3) Uani d 1 . .
H H14 0.579208 1.100977 0.497704 0.024 Uiso calc 1 . .
C C15 0.55274(11) 0.99750(10) 0.58005(10) 0.0165(3) Uani d 1 . .
C C16 0.61181(11) 0.93211(10) 0.53012(9) 0.0158(3) Uani d 1 . .
C C17 0.66203(12) 0.95145(10) 0.44910(10) 0.0194(3) Uani d 1 . .
H H17 0.656395 1.007695 0.422863 0.023 Uiso calc 1 . .
C C18 0.72045(12) 0.88599(11) 0.40804(10) 0.0219(3) Uani d 1 . .
H H18 0.755948 0.897484 0.354473 0.026 Uiso calc 1 . .
C C19 0.72511(12) 0.80302(11) 0.44818(10) 0.0220(3) Uani d 1 . .
H H19 0.764480 0.757818 0.422320 0.026 Uiso calc 1 . .
C C20 0.66994(12) 0.78890(10) 0.52753(10) 0.0194(3) Uani d 1 . .
H H20 0.671250 0.733565 0.553528 0.023 Uiso calc 1 . .
C C21 0.35006(11) 0.81917(10) 0.70956(9) 0.0157(3) Uani d 1 . .
C C22 0.24624(11) 0.87016(10) 0.69508(10) 0.0175(3) Uani d 1 . .
H H22 0.232261 0.929763 0.694177 0.021 Uiso calc 1 . .
C C23 0.24589(11) 0.86855(10) 0.61060(10) 0.0174(3) Uani d 1 . .
C C24 0.29523(12) 0.79379(10) 0.58092(10) 0.0206(3) Uani d 1 . .
H H24 0.329078 0.743903 0.613017 0.025 Uiso calc 1 . .
C C25 0.29421(12) 0.79327(11) 0.50377(11) 0.0241(4) Uani d 1 . .
H H25 0.326012 0.742855 0.485038 0.029 Uiso calc 1 . .
C C26 0.24560(12) 0.86817(12) 0.45449(10) 0.0245(4) Uani d 1 . .
H H26 0.245433 0.867904 0.402720 0.029 Uiso calc 1 . .
C C27 0.19759(12) 0.94294(11) 0.48275(10) 0.0233(3) Uani d 1 . .
H H27 0.165635 0.993117 0.449745 0.028 Uiso calc 1 . .
C C28 0.19710(11) 0.94312(10) 0.56054(10) 0.0193(3) Uani d 1 . .
H H28 0.163930 0.993413 0.579447 0.023 Uiso calc 1 . .
C C29 0.16779(11) 0.84258(10) 0.76417(10) 0.0198(3) Uani d 1 . .
C C30 0.12384(15) 0.88219(14) 0.82986(12) 0.0346(4) Uani d 1 . .
H H30 0.142474 0.925150 0.830629 0.042 Uiso calc 1 . .
C C31 0.05241(18) 0.85864(17) 0.89449(13) 0.0486(6) Uani d 1 . .
H H31 0.023242 0.886268 0.937709 0.058 Uiso calc 1 . .
C C32 0.02449(15) 0.79395(15) 0.89470(12) 0.0364(5) Uani d 1 . .
H H32 -0.023219 0.778066 0.937905 0.044 Uiso calc 1 . .
C C33 0.06808(13) 0.75360(13) 0.83038(12) 0.0305(4) Uani d 1 . .
H H33 0.050244 0.709887 0.830271 0.037 Uiso calc 1 . .
C C34 0.13897(13) 0.77814(11) 0.76533(11) 0.0262(4) Uani d 1 . .
H H34 0.167465 0.750807 0.721927 0.031 Uiso calc 1 . .
C C35 0.44896(11) 0.79360(10) 0.87518(9) 0.0164(3) Uani d 1 . .
C C36 0.41004(12) 0.82922(10) 0.95331(9) 0.0185(3) Uani d 1 . .
H H36 0.354080 0.811623 0.986419 0.022 Uiso calc 1 . .
C C37 0.48648(12) 0.78748(10) 1.00317(10) 0.0190(3) Uani d 1 . .
C C38 0.45875(14) 0.76057(11) 1.08758(10) 0.0243(4) Uani d 1 . .
H H38 0.393679 0.767059 1.112933 0.029 Uiso calc 1 . .
C C39 0.52729(15) 0.72404(12) 1.13450(11) 0.0308(4) Uani d 1 . .
H H39 0.507869 0.706461 1.190834 0.037 Uiso calc 1 . .
C C40 0.62440(15) 0.71393(11) 1.09719(12) 0.0295(4) Uani d 1 . .
H H40 0.670004 0.690449 1.128580 0.035 Uiso calc 1 . .
C C41 0.65370(14) 0.73885(11) 1.01294(12) 0.0279(4) Uani d 1 . .
H H41 0.719122 0.730931 0.987748 0.033 Uiso calc 1 . .
C C42 0.58490(13) 0.77572(11) 0.96624(10) 0.0232(3) Uani d 1 . .
H H42 0.604697 0.792697 0.909870 0.028 Uiso calc 1 . .
C C43 0.37201(13) 0.92683(10) 0.93423(10) 0.0218(3) Uani d 1 . .
C C44 0.27937(14) 0.97071(12) 0.91935(11) 0.0289(4) Uani d 1 . .
H H44 0.241471 0.940156 0.923569 0.035 Uiso calc 1 . .
C C45 0.24237(16) 1.05974(13) 0.89821(12) 0.0372(5) Uani d 1 . .
H H45 0.180404 1.088070 0.888234 0.045 Uiso calc 1 . .
C C46 0.29814(17) 1.10600(12) 0.89207(12) 0.0366(5) Uani d 1 . .
H H46 0.273687 1.165372 0.878082 0.044 Uiso calc 1 . .
C C47 0.39007(16) 1.06340(12) 0.90685(12) 0.0329(4) Uani d 1 . .
H H47 0.427576 1.094212 0.902899 0.039 Uiso calc 1 . .
C C48 0.42706(14) 0.97426(11) 0.92772(11) 0.0262(4) Uani d 1 . .
H H48 0.489187 0.946202 0.937382 0.031 Uiso calc 1 . .
C C49 0.56412(11) 0.58864(10) 0.64647(9) 0.0174(3) Uani d 1 . .
C C50 0.57011(12) 0.53499(10) 0.59164(10) 0.0192(3) Uani d 1 . .
H H50 0.508387 0.524739 0.609162 0.023 Uiso calc 1 . .
C C51 0.58260(12) 0.58163(10) 0.50230(10) 0.0195(3) Uani d 1 . .
C C52 0.51097(13) 0.60167(10) 0.46238(11) 0.0225(3) Uani d 1 . .
H H52 0.455630 0.587378 0.490997 0.027 Uiso calc 1 . .
C C53 0.52074(14) 0.64282(11) 0.38019(11) 0.0260(4) Uani d 1 . .
H H53 0.471809 0.656302 0.354592 0.031 Uiso calc 1 . .
C C54 0.60332(14) 0.66364(11) 0.33663(11) 0.0273(4) Uani d 1 . .
H H54 0.610502 0.690168 0.281556 0.033 Uiso calc 1 . .
C C55 0.67510(13) 0.64478(11) 0.37547(11) 0.0262(4) Uani d 1 . .
H H55 0.730455 0.658928 0.346437 0.031 Uiso calc 1 . .
C C56 0.66473(12) 0.60474(11) 0.45774(10) 0.0231(3) Uani d 1 . .
H H56 0.712837 0.593173 0.483497 0.028 Uiso calc 1 . .
C C57 0.65133(13) 0.44844(10) 0.60972(10) 0.0225(3) Uani d 1 . .
C C58 0.64922(15) 0.40498(11) 0.69087(11) 0.0293(4) Uani d 1 . .
H H58 0.598061 0.427982 0.732212 0.035 Uiso calc 1 . .
C C59 0.72236(18) 0.32799(12) 0.71066(13) 0.0394(5) Uani d 1 . .
H H59 0.720099 0.299903 0.765039 0.047 Uiso calc 1 . .
C C60 0.79861(19) 0.29282(13) 0.64989(14) 0.0468(6) Uani d 1 . .
H H60 0.848441 0.241750 0.663116 0.056 Uiso calc 1 . .
C C61 0.80003(19) 0.33431(14) 0.56931(14) 0.0488(6) Uani d 1 . .
H H61 0.850476 0.310422 0.528070 0.059 Uiso calc 1 . .
C C62 0.72678(16) 0.41137(12) 0.54935(12) 0.0350(4) Uani d 1 . .
H H62 0.728404 0.438390 0.494809 0.042 Uiso calc 1 . .
C C63 0.72383(11) 0.77861(10) 0.74597(9) 0.0169(3) Uani d 1 . .
C C64 0.80523(11) 0.80416(10) 0.74729(10) 0.0182(3) Uani d 1 . .
H H64 0.842930 0.758017 0.784632 0.022 Uiso calc 1 . .
C C65 0.87439(11) 0.81350(10) 0.66271(10) 0.0180(3) Uani d 1 . .
C C66 0.95957(13) 0.82589(12) 0.65567(11) 0.0263(4) Uani d 1 . .
H H66 0.972867 0.826310 0.702232 0.032 Uiso calc 1 . .
C C67 1.02485(13) 0.83759(12) 0.58085(12) 0.0299(4) Uani d 1 . .
H H67 1.081118 0.845864 0.577599 0.036 Uiso calc 1 . .
C C68 1.00631(12) 0.83695(11) 0.51108(11) 0.0247(4) Uani d 1 . .
H H68 1.049263 0.845778 0.460590 0.030 Uiso calc 1 . .
C C69 0.92303(13) 0.82302(12) 0.51719(11) 0.0285(4) Uani d 1 . .
H H69 0.910804 0.821342 0.470638 0.034 Uiso calc 1 . .
C C70 0.85750(12) 0.81150(12) 0.59241(11) 0.0261(4) Uani d 1 . .
H H70 0.801798 0.802374 0.595575 0.031 Uiso calc 1 . .
C C71 0.76376(11) 0.88550(11) 0.77937(10) 0.0197(3) Uani d 1 . .
C C72 0.70963(12) 0.96398(11) 0.73765(11) 0.0228(3) Uani d 1 . .
H H72 0.700113 0.967920 0.687836 0.027 Uiso calc 1 . .
C C73 0.66983(14) 1.03629(12) 0.77002(13) 0.0310(4) Uani d 1 . .
H H73 0.632863 1.088071 0.742332 0.037 Uiso calc 1 . .
C C74 0.68524(15) 1.03124(14) 0.84358(13) 0.0379(5) Uani d 1 . .
H H74 0.658301 1.079553 0.865327 0.045 Uiso calc 1 . .
C C75 0.74056(16) 0.95449(14) 0.88447(12) 0.0378(5) Uani d 1 . .
H H75 0.751926 0.951382 0.933229 0.045 Uiso calc 1 . .
C C76 0.77938(14) 0.88169(13) 0.85280(11) 0.0276(4) Uani d 1 . .
H H76 0.816069 0.830049 0.880898 0.033 Uiso calc 1 . .
O O10 0.89816(10) 0.61438(9) 0.89341(9) 0.0355(3) Uani d 1 . .
O O11 0.88935(9) 0.57424(8) 0.79119(8) 0.0289(3) Uani d 1 . .
H H11A 0.838938 0.616186 0.792339 0.043 Uiso calc 1 . .
C C77 0.93148(12) 0.56702(11) 0.84692(11) 0.0237(4) Uani d 1 . .
C C78 1.02974(12) 0.49329(11) 0.84603(11) 0.0235(3) Uani d 1 . .
H H78 1.039539 0.476404 0.901272 0.028 Uiso calc 1 . .
C C79 1.03147(12) 0.41411(11) 0.82837(11) 0.0237(4) Uani d 1 . .
C C80 1.05206(13) 0.40451(11) 0.74937(11) 0.0264(4) Uani d 1 . .
H H80 1.066850 0.446779 0.705243 0.032 Uiso calc 1 . .
C C81 1.05078(14) 0.33216(12) 0.73555(12) 0.0305(4) Uani d 1 . .
H H81 1.064899 0.326481 0.682382 0.037 Uiso calc 1 . .
C C82 1.02850(16) 0.26856(12) 0.80082(13) 0.0359(4) Uani d 1 . .
H H82 1.027416 0.220442 0.791612 0.043 Uiso calc 1 . .
C C83 1.00797(17) 0.27756(13) 0.87961(13) 0.0401(5) Uani d 1 . .
H H83 0.992834 0.235336 0.923606 0.048 Uiso calc 1 . .
C C84 1.00983(15) 0.34950(12) 0.89346(12) 0.0319(4) Uani d 1 . .
H H84 0.996505 0.354561 0.946720 0.038 Uiso calc 1 . .
C C85 1.11269(12) 0.52450(11) 0.78942(11) 0.0242(4) Uani d 1 . .
C C86 1.10475(14) 0.58408(12) 0.71570(11) 0.0292(4) Uani d 1 . .
H H86 1.046494 0.607358 0.699466 0.035 Uiso calc 1 . .
C C87 1.18377(15) 0.60882(13) 0.66634(13) 0.0350(4) Uani d 1 . .
H H87 1.177694 0.648958 0.617503 0.042 Uiso calc 1 . .
C C88 1.27130(15) 0.57424(13) 0.68924(14) 0.0386(5) Uani d 1 . .
H H88 1.324112 0.590409 0.655647 0.046 Uiso calc 1 . .
C C89 1.27958(14) 0.51551(13) 0.76243(15) 0.0385(5) Uani d 1 . .
H H89 1.338045 0.492216 0.778348 0.046 Uiso calc 1 . .
C C90 1.20077(13) 0.49130(12) 0.81212(13) 0.0302(4) Uani d 1 . .
H H90 1.206847 0.452185 0.861503 0.036 Uiso calc 1 . .
N N6 0.89316(15) 0.60085(15) 0.47738(14) 0.0648(7) Uani d 1 . .
C C93 0.88350(15) 0.55719(16) 0.54003(14) 0.0442(5) Uani d 1 . .
C C94 0.87032(16) 0.50006(17) 0.62001(14) 0.0516(6) Uani d 1 . .
H H94A 0.916505 0.443505 0.616880 0.077 Uiso calc 1 . .
H H94B 0.805227 0.499029 0.637100 0.077 Uiso calc 1 . .
H H94C 0.880535 0.520018 0.658735 0.077 Uiso calc 1 . .
N N7 0.0085(7) 0.9325(6) 1.0732(5) 0.048(2) Uani d 0.25 A 1
N N7A 0.2022(7) 0.8257(6) 1.1303(6) 0.054(2) Uani d 0.25 B 2
C C95 0.0792(9) 0.9005(6) 1.0992(6) 0.029(2) Uani d 0.25 A 1
C C95A 0.1436(11) 0.8766(8) 1.1074(6) 0.032(3) Uani d 0.25 B 2
C C96 0.1568(13) 0.8685(14) 1.1297(10) 0.077(5) Uani d 0.25 A 1
H H96A 0.211175 0.833762 1.095444 0.116 Uiso calc 0.25 A 1
H H96B 0.143095 0.834327 1.183626 0.116 Uiso calc 0.25 A 1
H H96C 0.172317 0.914338 1.132223 0.116 Uiso calc 0.25 A 1
C C96A 0.0590(11) 0.9333(12) 1.0781(9) 0.077(5) Uani d 0.25 B 2
H H96D 0.077731 0.953874 1.020192 0.116 Uiso calc 0.25 B 2
H H96E 0.026954 0.980730 1.104414 0.116 Uiso calc 0.25 B 2
H H96F 0.015204 0.903620 1.089938 0.116 Uiso calc 0.25 B 2
N N5 0.03424(17) 1.10131(13) 0.70838(13) 0.0529(5) Uani d 1 . .
C C91 -0.00598(16) 1.06094(13) 0.70844(14) 0.0394(5) Uani d 1 . .
C C92 -0.05605(17) 1.00871(16) 0.70753(17) 0.0521(6) Uani d 1 . .
H H92A -0.033938 0.994942 0.654951 0.078 Uiso calc 1 . .
H H92B -0.125133 1.039643 0.718338 0.078 Uiso calc 1 . .
H H92C -0.042191 0.956998 0.748700 0.078 Uiso calc 1 . .

loop_
_atom_site_aniso_label
_atom_site_aniso_U_11
_atom_site_aniso_U_22
_atom_site_aniso_U_33
_atom_site_aniso_U_12
_atom_site_aniso_U_13
_atom_site_aniso_U_23
Ni1 0.01608(13) 0.01387(13) 0.01361(13) -0.00694(10) -0.00404(10) -0.00111(10)
Ni2 0.01495(13) 0.01422(13) 0.01300(13) -0.00682(10) -0.00418(10) -0.00069(10)
O1 0.0194(5) 0.0220(6) 0.0164(5) -0.0093(5) -0.0027(4) -0.0058(4)
O2 0.0202(6) 0.0225(6) 0.0201(6) -0.0103(5) -0.0023(4) -0.0077(5)
O3 0.0173(5) 0.0165(5) 0.0179(5) -0.0074(4) -0.0050(4) 0.0000(4)
O4 0.0169(5) 0.0210(5) 0.0171(5) -0.0103(4) -0.0056(4) 0.0006(4)
O5 0.0235(6) 0.0160(5) 0.0147(5) -0.0089(4) -0.0053(4) -0.0020(4)
O6 0.0230(6) 0.0167(5) 0.0144(5) -0.0089(4) -0.0027(4) -0.0019(4)
O7 0.0190(5) 0.0175(5) 0.0244(6) -0.0077(4) -0.0106(5) -0.0006(4)
O8 0.0207(6) 0.0166(5) 0.0318(7) -0.0083(5) -0.0115(5) -0.0004(5)
O9 0.0169(5) 0.0147(5) 0.0155(5) -0.0070(4) -0.0048(4) -0.0025(4)
N1 0.0202(7) 0.0165(6) 0.0151(6) -0.0082(5) -0.0053(5) -0.0029(5)
N2 0.0213(7) 0.0181(6) 0.0140(6) -0.0100(5) -0.0032(5) -0.0028(5)
N3 0.0157(6) 0.0159(6) 0.0157(6) -0.0069(5) -0.0061(5) -0.0001(5)
N4 0.0159(6) 0.0173(6) 0.0158(6) -0.0075(5) -0.0055(5) -0.0009(5)
C1 0.0210(8) 0.0186(8) 0.0189(8) -0.0089(6) -0.0060(6) -0.0021(6)
C2 0.0214(8) 0.0225(8) 0.0241(9) -0.0069(7) -0.0073(7) -0.0045(7)
C3 0.0275(9) 0.0163(8) 0.0264(9) -0.0039(7) -0.0119(7) -0.0022(7)
C4 0.0285(9) 0.0174(8) 0.0179(8) -0.0098(7) -0.0064(7) -0.0005(6)
C5 0.0241(8) 0.0171(7) 0.0150(7) -0.0099(6) -0.0041(6) -0.0037(6)
C6 0.0231(8) 0.0162(7) 0.0149(7) -0.0087(6) -0.0032(6) -0.0042(6)
C7 0.0283(9) 0.0186(8) 0.0194(8) -0.0116(7) -0.0015(7) -0.0028(6)
C8 0.0291(9) 0.0249(8) 0.0222(8) -0.0180(7) 0.0026(7) -0.0047(7)
C9 0.0226(8) 0.0287(9) 0.0227(9) -0.0127(7) -0.0006(7) -0.0058(7)
C10 0.0205(8) 0.0219(8) 0.0200(8) -0.0088(7) -0.0036(6) -0.0040(6)
C11 0.0200(8) 0.0196(8) 0.0192(8) -0.0070(6) -0.0051(6) -0.0035(6)
C12 0.0243(8) 0.0192(8) 0.0242(9) -0.0070(7) -0.0055(7) -0.0054(7)
C13 0.0238(8) 0.0155(7) 0.0288(9) -0.0080(6) -0.0088(7) -0.0006(7)
C14 0.0188(8) 0.0197(8) 0.0207(8) -0.0096(6) -0.0051(6) -0.0001(6)
C15 0.0144(7) 0.0177(7) 0.0188(8) -0.0075(6) -0.0074(6) 0.0005(6)
C16 0.0148(7) 0.0180(7) 0.0167(7) -0.0079(6) -0.0069(6) -0.0002(6)
C17 0.0204(8) 0.0215(8) 0.0188(8) -0.0117(6) -0.0070(6) 0.0011(6)
C18 0.0216(8) 0.0286(9) 0.0160(8) -0.0128(7) -0.0030(6) -0.0020(7)
C19 0.0230(8) 0.0241(8) 0.0189(8) -0.0093(7) -0.0034(6) -0.0053(6)
C20 0.0220(8) 0.0179(7) 0.0194(8) -0.0080(6) -0.0062(6) -0.0026(6)
C21 0.0179(7) 0.0169(7) 0.0155(7) -0.0079(6) -0.0055(6) -0.0036(6)
C22 0.0176(7) 0.0166(7) 0.0196(8) -0.0075(6) -0.0063(6) -0.0017(6)
C23 0.0147(7) 0.0211(8) 0.0188(8) -0.0101(6) -0.0054(6) -0.0008(6)
C24 0.0189(8) 0.0208(8) 0.0231(8) -0.0094(6) -0.0057(6) -0.0020(6)
C25 0.0209(8) 0.0283(9) 0.0267(9) -0.0115(7) -0.0022(7) -0.0102(7)
C26 0.0230(8) 0.0376(10) 0.0178(8) -0.0162(7) -0.0046(7) -0.0049(7)
C27 0.0202(8) 0.0291(9) 0.0207(8) -0.0118(7) -0.0084(7) 0.0024(7)
C28 0.0158(7) 0.0210(8) 0.0218(8) -0.0087(6) -0.0051(6) -0.0019(6)
C29 0.0170(7) 0.0224(8) 0.0180(8) -0.0075(6) -0.0080(6) 0.0027(6)
C30 0.0400(11) 0.0499(12) 0.0236(9) -0.0289(10) -0.0012(8) -0.0089(8)
C31 0.0562(14) 0.0766(17) 0.0221(10) -0.0419(13) 0.0076(10) -0.0149(11)
C32 0.0318(10) 0.0579(13) 0.0207(9) -0.0283(10) -0.0051(8) 0.0050(9)
C33 0.0267(9) 0.0360(10) 0.0311(10) -0.0200(8) -0.0110(8) 0.0060(8)
C34 0.0239(9) 0.0279(9) 0.0284(9) -0.0135(7) -0.0043(7) -0.0042(7)
C35 0.0157(7) 0.0183(7) 0.0167(8) -0.0075(6) -0.0042(6) -0.0032(6)
C36 0.0221(8) 0.0180(8) 0.0151(8) -0.0088(6) -0.0027(6) -0.0027(6)
C37 0.0274(8) 0.0145(7) 0.0171(8) -0.0077(6) -0.0066(6) -0.0041(6)
C38 0.0321(9) 0.0227(8) 0.0178(8) -0.0092(7) -0.0056(7) -0.0051(7)
C39 0.0463(11) 0.0283(9) 0.0184(9) -0.0110(8) -0.0134(8) -0.0027(7)
C40 0.0412(11) 0.0225(9) 0.0305(10) -0.0076(8) -0.0209(8) -0.0045(7)
C41 0.0293(9) 0.0250(9) 0.0337(10) -0.0099(7) -0.0120(8) -0.0065(7)
C42 0.0287(9) 0.0227(8) 0.0199(8) -0.0114(7) -0.0058(7) -0.0036(7)
C43 0.0292(9) 0.0203(8) 0.0131(7) -0.0076(7) -0.0014(6) -0.0055(6)
C44 0.0304(9) 0.0270(9) 0.0265(9) -0.0061(8) -0.0075(7) -0.0072(7)
C45 0.0365(11) 0.0292(10) 0.0337(11) 0.0026(8) -0.0115(9) -0.0080(8)
C46 0.0537(13) 0.0176(8) 0.0282(10) -0.0048(8) -0.0068(9) -0.0060(7)
C47 0.0486(12) 0.0230(9) 0.0270(10) -0.0150(8) -0.0038(8) -0.0076(7)
C48 0.0345(10) 0.0221(8) 0.0218(9) -0.0100(7) -0.0055(7) -0.0058(7)
C49 0.0199(8) 0.0156(7) 0.0167(8) -0.0060(6) -0.0061(6) -0.0018(6)
C50 0.0211(8) 0.0206(8) 0.0196(8) -0.0099(6) -0.0040(6) -0.0064(6)
C51 0.0234(8) 0.0178(7) 0.0198(8) -0.0064(6) -0.0048(6) -0.0085(6)
C52 0.0263(8) 0.0196(8) 0.0253(9) -0.0082(7) -0.0076(7) -0.0075(7)
C53 0.0362(10) 0.0219(8) 0.0260(9) -0.0092(7) -0.0159(8) -0.0051(7)
C54 0.0429(11) 0.0242(8) 0.0179(8) -0.0143(8) -0.0076(7) -0.0047(7)
C55 0.0302(9) 0.0287(9) 0.0211(9) -0.0141(7) 0.0003(7) -0.0088(7)
C56 0.0233(8) 0.0263(8) 0.0223(8) -0.0090(7) -0.0051(7) -0.0085(7)
C57 0.0306(9) 0.0183(8) 0.0236(8) -0.0098(7) -0.0087(7) -0.0069(7)
C58 0.0405(10) 0.0224(9) 0.0243(9) -0.0118(8) -0.0053(8) -0.0062(7)
C59 0.0626(14) 0.0239(9) 0.0276(10) -0.0103(9) -0.0167(10) -0.0014(8)
C60 0.0593(14) 0.0245(10) 0.0405(12) 0.0073(10) -0.0213(11) -0.0075(9)
C61 0.0553(14) 0.0349(11) 0.0337(11) 0.0081(10) -0.0089(10) -0.0141(9)
C62 0.0437(11) 0.0268(9) 0.0247(9) -0.0006(8) -0.0091(8) -0.0085(8)
C63 0.0168(7) 0.0193(8) 0.0151(7) -0.0072(6) -0.0029(6) -0.0041(6)
C64 0.0181(7) 0.0189(7) 0.0197(8) -0.0082(6) -0.0079(6) -0.0010(6)
C65 0.0156(7) 0.0150(7) 0.0233(8) -0.0050(6) -0.0058(6) -0.0034(6)
C66 0.0229(8) 0.0374(10) 0.0250(9) -0.0161(8) -0.0045(7) -0.0086(7)
C67 0.0209(8) 0.0395(10) 0.0348(10) -0.0173(8) -0.0011(7) -0.0116(8)
C68 0.0203(8) 0.0233(8) 0.0249(9) -0.0067(7) 0.0005(7) -0.0058(7)
C69 0.0234(9) 0.0392(10) 0.0231(9) -0.0093(8) -0.0050(7) -0.0101(8)
C70 0.0189(8) 0.0379(10) 0.0262(9) -0.0131(7) -0.0043(7) -0.0095(8)
C71 0.0172(7) 0.0248(8) 0.0213(8) -0.0132(7) -0.0014(6) -0.0058(7)
C72 0.0223(8) 0.0245(8) 0.0254(9) -0.0124(7) -0.0050(7) -0.0054(7)
C73 0.0256(9) 0.0264(9) 0.0425(11) -0.0101(7) -0.0034(8) -0.0132(8)
C74 0.0390(11) 0.0393(11) 0.0407(12) -0.0188(9) 0.0053(9) -0.0242(9)
C75 0.0474(12) 0.0535(13) 0.0244(10) -0.0271(10) -0.0008(9) -0.0185(9)
C76 0.0306(9) 0.0375(10) 0.0214(9) -0.0193(8) -0.0051(7) -0.0058(7)
O10 0.0316(7) 0.0343(7) 0.0369(8) -0.0010(6) -0.0093(6) -0.0161(6)
O11 0.0232(6) 0.0235(6) 0.0415(8) -0.0022(5) -0.0148(6) -0.0095(5)
C77 0.0214(8) 0.0222(8) 0.0261(9) -0.0084(7) -0.0054(7) -0.0028(7)
C78 0.0211(8) 0.0244(8) 0.0237(9) -0.0051(7) -0.0075(7) -0.0053(7)
C79 0.0181(8) 0.0222(8) 0.0269(9) -0.0037(7) -0.0068(7) -0.0037(7)
C80 0.0241(9) 0.0255(9) 0.0262(9) -0.0077(7) -0.0059(7) -0.0030(7)
C81 0.0299(9) 0.0303(9) 0.0299(10) -0.0069(8) -0.0082(8) -0.0090(8)
C82 0.0430(11) 0.0239(9) 0.0410(11) -0.0087(8) -0.0137(9) -0.0078(8)
C83 0.0562(13) 0.0251(10) 0.0330(11) -0.0148(9) -0.0115(10) 0.0021(8)
C84 0.0378(10) 0.0256(9) 0.0252(9) -0.0064(8) -0.0075(8) -0.0034(7)
C85 0.0215(8) 0.0240(8) 0.0281(9) -0.0059(7) -0.0047(7) -0.0108(7)
C86 0.0277(9) 0.0304(9) 0.0288(10) -0.0099(8) -0.0060(7) -0.0069(8)
C87 0.0390(11) 0.0306(10) 0.0333(11) -0.0157(9) 0.0014(8) -0.0106(8)
C88 0.0282(10) 0.0348(11) 0.0564(14) -0.0157(8) 0.0062(9) -0.0251(10)
C89 0.0232(9) 0.0371(11) 0.0619(14) -0.0066(8) -0.0102(9) -0.0245(10)
C90 0.0260(9) 0.0281(9) 0.0392(11) -0.0047(7) -0.0120(8) -0.0127(8)
N6 0.0373(11) 0.0650(14) 0.0478(13) 0.0032(10) -0.0042(9) 0.0065(11)
C93 0.0235(10) 0.0553(14) 0.0355(12) 0.0000(9) -0.0057(8) -0.0077(11)
C94 0.0267(10) 0.0723(17) 0.0331(12) -0.0060(11) -0.0043(9) -0.0024(11)
N7 0.044(5) 0.063(6) 0.050(5) -0.022(5) -0.013(4) -0.021(4)
N7A 0.043(5) 0.047(5) 0.051(5) -0.016(4) -0.017(4) 0.020(4)
C95 0.039(7) 0.026(4) 0.026(5) -0.018(5) 0.003(5) -0.013(4)
C95A 0.036(7) 0.037(6) 0.023(6) -0.021(6) 0.007(5) -0.011(5)
C96 0.031(5) 0.096(9) 0.036(6) 0.022(6) 0.005(4) -0.003(5)
C96A 0.031(5) 0.096(9) 0.036(6) 0.022(6) 0.005(4) -0.003(5)
N5 0.0647(14) 0.0425(11) 0.0501(12) -0.0274(10) 0.0012(10) -0.0129(9)
C91 0.0335(11) 0.0296(10) 0.0421(12) -0.0068(9) -0.0036(9) -0.0036(9)
C92 0.0388(12) 0.0487(13) 0.0655(16) -0.0221(11) -0.0200(11) 0.0082(12)

loop_
_atom_type_symbol
_atom_type_description
_atom_type_scat_dispersion_real
_atom_type_scat_dispersion_imag
_atom_type_scat_source
C C 0.0181 0.0091 'International Tables Vol C Tables 4.2.6.8 and 6.1.1.4'
H H 0.0000 0.0000 'International Tables Vol C Tables 4.2.6.8 and 6.1.1.4'
N N 0.0311 0.0180 'International Tables Vol C Tables 4.2.6.8 and 6.1.1.4'
Ni Ni -3.0029 0.5091 'International Tables Vol C Tables 4.2.6.8 and 6.1.1.4'
O O 0.0492 0.0322 'International Tables Vol C Tables 4.2.6.8 and 6.1.1.4'

loop_
_geom_angle_atom_site_label_1
_geom_angle_atom_site_label_2
_geom_angle_atom_site_label_3
_geom_angle
O1 Ni1 N1 88.76(5)
O3 Ni1 O1 87.17(4)
O3 Ni1 O5 89.56(4)
O3 Ni1 O9 98.04(4)
O3 Ni1 N1 168.74(5)
O3 Ni1 N2 90.73(5)
O5 Ni1 O1 176.31(4)
O5 Ni1 O9 88.97(4)
O5 Ni1 N1 94.77(5)
O5 Ni1 N2 92.21(5)
O9 Ni1 O1 89.79(4)
O9 Ni1 N1 92.44(5)
N2 Ni1 O1 89.55(5)
N2 Ni1 O9 171.17(5)
N2 Ni1 N1 78.74(5)
O4 Ni2 O6 91.24(5)
O4 Ni2 O7 176.60(4)
O4 Ni2 O9 94.49(4)
O4 Ni2 N3 93.24(5)
O4 Ni2 N4 92.72(5)
O6 Ni2 O7 88.03(5)
O6 Ni2 O9 90.43(4)
O6 Ni2 N3 92.11(5)
O6 Ni2 N4 170.92(5)
O7 Ni2 N3 83.47(5)
O7 Ni2 N4 87.53(5)
O9 Ni2 O7 88.84(4)
O9 Ni2 N3 171.81(5)
O9 Ni2 N4 97.39(5)
N3 Ni2 N4 79.52(5)
C49 O1 Ni1 123.88(10)
C21 O3 Ni1 133.52(10)
C21 O4 Ni2 125.18(10)
C35 O5 Ni1 123.96(10)
C35 O6 Ni2 136.92(10)
C63 O7 Ni2 134.27(10)
Ni1 O9 H9A 118.5(16)
Ni1 O9 H9B 97.3(16)
Ni2 O9 Ni1 114.61(5)
Ni2 O9 H9A 96.8(16)
Ni2 O9 H9B 123.8(16)
H9A O9 H9B 107(2)
C1 N1 Ni1 127.18(11)
C1 N1 C5 118.55(14)
C5 N1 Ni1 114.25(10)
C6 N2 Ni1 116.03(11)
C10 N2 Ni1 125.10(11)
C10 N2 C6 118.84(14)
C11 N3 Ni2 125.40(11)
C11 N3 C15 119.12(13)
C15 N3 Ni2 115.04(10)
C16 N4 Ni2 113.83(10)
C20 N4 Ni2 127.69(11)
C20 N4 C16 118.39(13)
N1 C1 H1 118.4
N1 C1 C2 123.13(15)
C2 C1 H1 118.4
C1 C2 H2 121.0
C3 C2 C1 118.07(15)
C3 C2 H2 121.0
C2 C3 H3 120.2
C4 C3 C2 119.57(15)
C4 C3 H3 120.2
C3 C4 H4 120.5
C3 C4 C5 118.93(15)
C5 C4 H4 120.5
N1 C5 C4 121.70(15)
N1 C5 C6 115.78(14)
C4 C5 C6 122.52(14)
N2 C6 C5 115.18(14)
N2 C6 C7 121.64(15)
C7 C6 C5 123.17(15)
C6 C7 H7 120.4
C6 C7 C8 119.16(16)
C8 C7 H7 120.4
C7 C8 H8 120.5
C9 C8 C7 118.93(16)
C9 C8 H8 120.5
C8 C9 H9 120.6
C8 C9 C10 118.88(16)
C10 C9 H9 120.6
N2 C10 C9 122.54(16)
N2 C10 H10 118.7
C9 C10 H10 118.7
N3 C11 H11 118.8
N3 C11 C12 122.32(15)
C12 C11 H11 118.8
C11 C12 H12 120.6
C13 C12 C11 118.87(16)
C13 C12 H12 120.6
C12 C13 H13 120.4
C12 C13 C14 119.18(15)
C14 C13 H13 120.4
C13 C14 H14 120.6
C13 C14 C15 118.77(15)
C15 C14 H14 120.6
N3 C15 C14 121.73(15)
N3 C15 C16 115.72(13)
C14 C15 C16 122.54(14)
N4 C16 C15 115.70(13)
N4 C16 C17 121.52(14)
C17 C16 C15 122.78(14)
C16 C17 H17 120.3
C18 C17 C16 119.34(15)
C18 C17 H17 120.3
C17 C18 H18 120.5
C17 C18 C19 118.92(15)
C19 C18 H18 120.5
C18 C19 H19 120.7
C20 C19 C18 118.66(15)
C20 C19 H19 120.7
N4 C20 C19 123.08(15)
N4 C20 H20 118.5
C19 C20 H20 118.5
O3 C21 O4 127.39(14)
O3 C21 C22 117.61(13)
O4 C21 C22 115.00(13)
C21 C22 H22 106.5
C23 C22 C21 109.61(13)
C23 C22 H22 106.5
C29 C22 C21 112.83(13)
C29 C22 H22 106.5
C29 C22 C23 114.34(13)
C24 C23 C22 121.23(14)
C24 C23 C28 118.61(15)
C28 C23 C22 120.16(14)
C23 C24 H24 119.7
C25 C24 C23 120.58(15)
C25 C24 H24 119.7
C24 C25 H25 119.9
C24 C25 C26 120.11(16)
C26 C25 H25 119.9
C25 C26 H26 120.1
C27 C26 C25 119.86(16)
C27 C26 H26 120.1
C26 C27 H27 120.0
C26 C27 C28 120.03(16)
C28 C27 H27 120.0
C23 C28 H28 119.6
C27 C28 C23 120.79(16)
C27 C28 H28 119.6
C30 C29 C22 119.11(15)
C34 C29 C22 122.88(15)
C34 C29 C30 118.00(16)
C29 C30 H30 119.5
C29 C30 C31 121.05(19)
C31 C30 H30 119.5
C30 C31 H31 119.9
C32 C31 C30 120.2(2)
C32 C31 H31 119.9
C31 C32 H32 120.3
C33 C32 C31 119.38(18)
C33 C32 H32 120.3
C32 C33 H33 119.9
C32 C33 C34 120.13(18)
C34 C33 H33 119.9
C29 C34 C33 121.24(17)
C29 C34 H34 119.4
C33 C34 H34 119.4
O5 C35 C36 115.18(13)
O6 C35 O5 127.83(14)
O6 C35 C36 116.99(13)
C35 C36 H36 106.7
C37 C36 C35 110.00(13)
C37 C36 H36 106.7
C37 C36 C43 114.12(13)
C43 C36 C35 112.06(13)
C43 C36 H36 106.7
C38 C37 C36 119.95(15)
C38 C37 C42 118.61(16)
C42 C37 C36 121.44(14)
C37 C38 H38 119.6
C37 C38 C39 120.81(17)
C39 C38 H38 119.6
C38 C39 H39 120.0
C40 C39 C38 119.95(17)
C40 C39 H39 120.0
C39 C40 H40 120.0
C39 C40 C41 120.03(17)
C41 C40 H40 120.0
C40 C41 H41 120.1
C40 C41 C42 119.85(18)
C42 C41 H41 120.1
C37 C42 H42 119.6
C41 C42 C37 120.72(16)
C41 C42 H42 119.6
C44 C43 C36 118.50(16)
C44 C43 C48 118.20(16)
C48 C43 C36 123.25(16)
C43 C44 H44 119.4
C43 C44 C45 121.14(19)
C45 C44 H44 119.4
C44 C45 H45 120.0
C46 C45 C44 119.92(19)
C46 C45 H45 120.0
C45 C46 H46 120.2
C47 C46 C45 119.63(17)
C47 C46 H46 120.2
C46 C47 H47 119.8
C46 C47 C48 120.32(19)
C48 C47 H47 119.8
C43 C48 C47 120.80(18)
C43 C48 H48 119.6
C47 C48 H48 119.6
O1 C49 O2 125.58(14)
O1 C49 C50 118.18(14)
O2 C49 C50 116.19(14)
C49 C50 H50 107.7
C51 C50 C49 111.94(13)
C51 C50 H50 107.7
C51 C50 C57 115.15(13)
C57 C50 C49 106.33(13)
C57 C50 H50 107.7
C52 C51 C50 119.45(15)
C52 C51 C56 118.11(15)
C56 C51 C50 122.44(15)
C51 C52 H52 119.4
C51 C52 C53 121.11(17)
C53 C52 H52 119.4
C52 C53 H53 120.0
C54 C53 C52 120.02(17)
C54 C53 H53 120.0
C53 C54 H54 120.1
C55 C54 C53 119.70(16)
C55 C54 H54 120.1
C54 C55 H55 119.9
C54 C55 C56 120.25(17)
C56 C55 H55 119.9
C51 C56 H56 119.6
C55 C56 C51 120.78(16)
C55 C56 H56 119.6
C58 C57 C50 118.56(15)
C62 C57 C50 123.18(16)
C62 C57 C58 118.26(17)
C57 C58 H58 119.6
C59 C58 C57 120.88(18)
C59 C58 H58 119.6
C58 C59 H59 119.9
C60 C59 C58 120.23(19)
C60 C59 H59 119.9
C59 C60 H60 120.4
C61 C60 C59 119.29(19)
C61 C60 H60 120.4
C60 C61 H61 119.7
C60 C61 C62 120.6(2)
C62 C61 H61 119.7
C57 C62 C61 120.74(18)
C57 C62 H62 119.6
C61 C62 H62 119.6
O7 C63 O8 124.10(14)
O7 C63 C64 117.08(14)
O8 C63 C64 118.80(14)
C63 C64 H64 107.8
C65 C64 C63 110.54(13)
C65 C64 H64 107.8
C71 C64 C63 111.36(13)
C71 C64 H64 107.8
C71 C64 C65 111.45(13)
C66 C65 C64 117.71(15)
C70 C65 C64 124.37(14)
C70 C65 C66 117.92(15)
C65 C66 H66 119.3
C67 C66 C65 121.50(17)
C67 C66 H66 119.3
C66 C67 H67 120.0
C68 C67 C66 119.99(16)
C68 C67 H67 120.0
C67 C68 H68 120.4
C67 C68 C69 119.28(16)
C69 C68 H68 120.4
C68 C69 H69 119.7
C68 C69 C70 120.57(17)
C70 C69 H69 119.7
C65 C70 C69 120.72(16)
C65 C70 H70 119.6
C69 C70 H70 119.6
C72 C71 C64 121.94(15)
C76 C71 C64 119.37(15)
C76 C71 C72 118.69(16)
C71 C72 H72 119.7
C73 C72 C71 120.51(17)
C73 C72 H72 119.7
C72 C73 H73 120.0
C74 C73 C72 120.07(19)
C74 C73 H73 120.0
C73 C74 H74 120.0
C75 C74 C73 119.97(18)
C75 C74 H74 120.0
C74 C75 H75 119.9
C74 C75 C76 120.10(18)
C76 C75 H75 119.9
C71 C76 H76 119.7
C75 C76 C71 120.62(18)
C75 C76 H76 119.7
C77 O11 H11A 109.5
O10 C77 O11 124.32(16)
O10 C77 C78 122.31(16)
O11 C77 C78 113.35(15)
C77 C78 H78 106.5
C79 C78 C77 113.32(14)
C79 C78 H78 106.5
C85 C78 C77 110.22(14)
C85 C78 H78 106.5
C85 C78 C79 113.39(14)
C80 C79 C78 122.31(16)
C80 C79 C84 118.39(17)
C84 C79 C78 119.29(16)
C79 C80 H80 119.6
C79 C80 C81 120.74(17)
C81 C80 H80 119.6
C80 C81 H81 119.8
C82 C81 C80 120.34(18)
C82 C81 H81 119.8
C81 C82 H82 120.3
C83 C82 C81 119.31(19)
C83 C82 H82 120.3
C82 C83 H83 119.8
C82 C83 C84 120.39(19)
C84 C83 H83 119.8
C79 C84 H84 119.6
C83 C84 C79 120.83(18)
C83 C84 H84 119.6
C86 C85 C78 123.14(16)
C90 C85 C78 118.46(16)
C90 C85 C86 118.40(17)
C85 C86 H86 119.9
C87 C86 C85 120.21(18)
C87 C86 H86 119.9
C86 C87 H87 119.7
C88 C87 C86 120.6(2)
C88 C87 H87 119.7
C87 C88 H88 120.3
C89 C88 C87 119.49(19)
C89 C88 H88 120.3
C88 C89 H89 120.0
C88 C89 C90 120.04(19)
C90 C89 H89 120.0
C85 C90 H90 119.4
C89 C90 C85 121.20(19)
C89 C90 H90 119.4
N6 C93 C94 178.8(3)
C93 C94 H94A 109.5
C93 C94 H94B 109.5
C93 C94 H94C 109.5
H94A C94 H94B 109.5
H94A C94 H94C 109.5
H94B C94 H94C 109.5
N7 C95 C96 176.9(13)
N7A C95A C96A 169.9(14)
C95 C96 H96A 109.5
C95 C96 H96B 109.5
C95 C96 H96C 109.5
H96A C96 H96B 109.5
H96A C96 H96C 109.5
H96B C96 H96C 109.5
C95A C96A H96D 109.5
C95A C96A H96E 109.5
C95A C96A H96F 109.5
H96D C96A H96E 109.5
H96D C96A H96F 109.5
H96E C96A H96F 109.5
N5 C91 C92 179.1(3)
C91 C92 H92A 109.5
C91 C92 H92B 109.5
C91 C92 H92C 109.5
H92A C92 H92B 109.5
H92A C92 H92C 109.5
H92B C92 H92C 109.5

loop_
_geom_bond_atom_site_label_1
_geom_bond_atom_site_label_2
_geom_bond_distance
Ni1 O1 2.1107(11)
Ni1 O3 2.0367(11)
Ni1 O5 2.0654(11)
Ni1 O9 2.0752(11)
Ni1 N1 2.1154(13)
Ni1 N2 2.0672(13)
Ni2 O4 2.0403(11)
Ni2 O6 2.0423(11)
Ni2 O7 2.0633(11)
Ni2 O9 2.0630(11)
Ni2 N3 2.0639(13)
Ni2 N4 2.0921(13)
O1 C49 1.2575(19)
O2 C49 1.2683(19)
O3 C21 1.2546(19)
O4 C21 1.2640(19)
O5 C35 1.2685(19)
O6 C35 1.2497(19)
O7 C63 1.2461(19)
O8 C63 1.2762(19)
O9 H9A 0.91(3)
O9 H9B 0.96(3)
N1 C1 1.342(2)
N1 C5 1.351(2)
N2 C6 1.355(2)
N2 C10 1.338(2)
N3 C11 1.336(2)
N3 C15 1.348(2)
N4 C16 1.357(2)
N4 C20 1.339(2)
C1 H1 0.9300
C1 C2 1.391(2)
C2 H2 0.9300
C2 C3 1.389(2)
C3 H3 0.9300
C3 C4 1.386(2)
C4 H4 0.9300
C4 C5 1.398(2)
C5 C6 1.489(2)
C6 C7 1.389(2)
C7 H7 0.9300
C7 C8 1.390(3)
C8 H8 0.9300
C8 C9 1.387(3)
C9 H9 0.9300
C9 C10 1.387(2)
C10 H10 0.9300
C11 H11 0.9300
C11 C12 1.387(2)
C12 H12 0.9300
C12 C13 1.386(2)
C13 H13 0.9300
C13 C14 1.387(2)
C14 H14 0.9300
C14 C15 1.394(2)
C15 C16 1.484(2)
C16 C17 1.394(2)
C17 H17 0.9300
C17 C18 1.386(2)
C18 H18 0.9300
C18 C19 1.388(2)
C19 H19 0.9300
C19 C20 1.385(2)
C20 H20 0.9300
C21 C22 1.547(2)
C22 H22 0.9800
C22 C23 1.525(2)
C22 C29 1.524(2)
C23 C24 1.396(2)
C23 C28 1.399(2)
C24 H24 0.9300
C24 C25 1.391(2)
C25 H25 0.9300
C25 C26 1.393(3)
C26 H26 0.9300
C26 C27 1.384(3)
C27 H27 0.9300
C27 C28 1.392(2)
C28 H28 0.9300
C29 C30 1.389(3)
C29 C34 1.388(2)
C30 H30 0.9300
C30 C31 1.391(3)
C31 H31 0.9300
C31 C32 1.390(3)
C32 H32 0.9300
C32 C33 1.376(3)
C33 H33 0.9300
C33 C34 1.395(2)
C34 H34 0.9300
C35 C36 1.549(2)
C36 H36 0.9800
C36 C37 1.521(2)
C36 C43 1.529(2)
C37 C38 1.393(2)
C37 C42 1.397(2)
C38 H38 0.9300
C38 C39 1.393(3)
C39 H39 0.9300
C39 C40 1.385(3)
C40 H40 0.9300
C40 C41 1.389(3)
C41 H41 0.9300
C41 C42 1.393(2)
C42 H42 0.9300
C43 C44 1.391(3)
C43 C48 1.393(3)
C44 H44 0.9300
C44 C45 1.395(3)
C45 H45 0.9300
C45 C46 1.388(3)
C46 H46 0.9300
C46 C47 1.380(3)
C47 H47 0.9300
C47 C48 1.396(3)
C48 H48 0.9300
C49 C50 1.538(2)
C50 H50 0.9800
C50 C51 1.523(2)
C50 C57 1.536(2)
C51 C52 1.391(2)
C51 C56 1.402(2)
C52 H52 0.9300
C52 C53 1.394(2)
C53 H53 0.9300
C53 C54 1.386(3)
C54 H54 0.9300
C54 C55 1.385(3)
C55 H55 0.9300
C55 C56 1.391(2)
C56 H56 0.9300
C57 C58 1.396(2)
C57 C62 1.385(3)
C58 H58 0.9300
C58 C59 1.386(3)
C59 H59 0.9300
C59 C60 1.382(3)
C60 H60 0.9300
C60 C61 1.381(3)
C61 H61 0.9300
C61 C62 1.388(3)
C62 H62 0.9300
C63 C64 1.529(2)
C64 H64 0.9800
C64 C65 1.528(2)
C64 C71 1.527(2)
C65 C66 1.395(2)
C65 C70 1.388(2)
C66 H66 0.9300
C66 C67 1.386(3)
C67 H67 0.9300
C67 C68 1.382(3)
C68 H68 0.9300
C68 C69 1.385(3)
C69 H69 0.9300
C69 C70 1.392(2)
C70 H70 0.9300
C71 C72 1.396(2)
C71 C76 1.394(2)
C72 H72 0.9300
C72 C73 1.391(2)
C73 H73 0.9300
C73 C74 1.388(3)
C74 H74 0.9300
C74 C75 1.380(3)
C75 H75 0.9300
C75 C76 1.393(3)
C76 H76 0.9300
O10 C77 1.210(2)
O11 H11A 0.8200
O11 C77 1.321(2)
C77 C78 1.532(2)
C78 H78 0.9800
C78 C79 1.528(2)
C78 C85 1.528(2)
C79 C80 1.390(3)
C79 C84 1.397(3)
C80 H80 0.9300
C80 C81 1.396(3)
C81 H81 0.9300
C81 C82 1.390(3)
C82 H82 0.9300
C82 C83 1.383(3)
C83 H83 0.9300
C83 C84 1.393(3)
C84 H84 0.9300
C85 C86 1.395(3)
C85 C90 1.393(3)
C86 H86 0.9300
C86 C87 1.392(3)
C87 H87 0.9300
C87 C88 1.385(3)
C88 H88 0.9300
C88 C89 1.382(3)
C89 H89 0.9300
C89 C90 1.387(3)
C90 H90 0.9300
N6 C93 1.133(3)
C93 C94 1.458(3)
C94 H94A 0.9600
C94 H94B 0.9600
C94 H94C 0.9600
N7 C95 1.184(15)
N7A C95A 1.062(15)
C95 C96 1.324(19)
C95A C96A 1.424(17)
C96 H96A 0.9600
C96 H96B 0.9600
C96 H96C 0.9600
C96A H96D 0.9600
C96A H96E 0.9600
C96A H96F 0.9600
N5 C91 1.136(3)
C91 C92 1.452(3)
C92 H92A 0.9600
C92 H92B 0.9600
C92 H92C 0.9600

loop_
_geom_hbond_atom_site_label_D
_geom_hbond_atom_site_label_H
_geom_hbond_atom_site_label_A
_geom_hbond_site_symmetry_A
_geom_hbond_distance_DH
_geom_hbond_distance_HA
_geom_hbond_distance_DA
_geom_hbond_angle_DHA
_geom_hbond_publ_flag
O9 H9A O8 . 0.91(3) 1.74(3) 2.6461(16) 173(2) yes
O9 H9B O2 . 0.96(3) 1.53(3) 2.4777(15) 169(3) yes
O11 H11A O8 . 0.82 1.76 2.5599(16) 164.4 yes
C4 H4 O5 2_667 0.93 2.48 3.3253(19) 151.9 yes
C17 H17 O4 2_676 0.93 2.48 3.3493(19) 155.2 yes
C10 H10 O3 . 0.93 2.46 3.015(2) 118.3 no
C11 H11 O6 . 0.93 2.52 3.0646(19) 117.7 no
C20 H20 O2 . 0.93 2.32 3.2283(19) 166.9 no
C94 H94B O2 . 0.96 2.55 3.295(2) 134.7 no

loop_
_geom_torsion_atom_site_label_1
_geom_torsion_atom_site_label_2
_geom_torsion_atom_site_label_3
_geom_torsion_atom_site_label_4
_geom_torsion
Ni1 O1 C49 O2 -9.0(2)
Ni1 O1 C49 C50 168.31(10)
Ni1 O3 C21 O4 -11.4(2)
Ni1 O3 C21 C22 168.64(10)
Ni1 O5 C35 O6 -17.7(2)
Ni1 O5 C35 C36 162.19(10)
Ni1 N1 C1 C2 -178.37(12)
Ni1 N1 C5 C4 -179.59(12)
Ni1 N1 C5 C6 0.31(17)
Ni1 N2 C6 C5 1.56(17)
Ni1 N2 C6 C7 -177.95(12)
Ni1 N2 C10 C9 177.38(12)
Ni2 O4 C21 O3 -30.4(2)
Ni2 O4 C21 C22 149.50(10)
Ni2 O6 C35 O5 -19.0(3)
Ni2 O6 C35 C36 161.12(11)
Ni2 O7 C63 O8 -6.9(2)
Ni2 O7 C63 C64 171.48(10)
Ni2 N3 C11 C12 172.60(12)
Ni2 N3 C15 C14 -174.00(12)
Ni2 N3 C15 C16 4.83(17)
Ni2 N4 C16 C15 -0.71(16)
Ni2 N4 C16 C17 178.80(11)
Ni2 N4 C20 C19 -175.35(12)
O1 C49 C50 C51 123.84(15)
O1 C49 C50 C57 -109.61(16)
O2 C49 C50 C51 -58.63(18)
O2 C49 C50 C57 67.92(17)
O3 C21 C22 C23 -116.76(15)
O3 C21 C22 C29 11.9(2)
O4 C21 C22 C23 63.30(17)
O4 C21 C22 C29 -168.04(13)
O5 C35 C36 C37 63.75(18)
O5 C35 C36 C43 -168.18(14)
O6 C35 C36 C37 -116.34(15)
O6 C35 C36 C43 11.7(2)
O7 C63 C64 C65 -80.18(17)
O7 C63 C64 C71 44.29(19)
O8 C63 C64 C65 98.32(16)
O8 C63 C64 C71 -137.21(15)
N1 C1 C2 C3 -1.4(3)
N1 C5 C6 N2 -1.2(2)
N1 C5 C6 C7 178.27(15)
N2 C6 C7 C8 0.0(2)
N3 C11 C12 C13 0.1(3)
N3 C15 C16 N4 -2.7(2)
N3 C15 C16 C17 177.77(14)
N4 C16 C17 C18 -3.4(2)
C1 N1 C5 C4 2.0(2)
C1 N1 C5 C6 -178.09(13)
C1 C2 C3 C4 1.3(3)
C2 C3 C4 C5 0.4(2)
C3 C4 C5 N1 -2.1(2)
C3 C4 C5 C6 177.99(15)
C4 C5 C6 N2 178.67(14)
C4 C5 C6 C7 -1.8(2)
C5 N1 C1 C2 -0.2(2)
C5 C6 C7 C8 -179.47(15)
C6 N2 C10 C9 -1.0(2)
C6 C7 C8 C9 -0.1(3)
C7 C8 C9 C10 -0.3(3)
C8 C9 C10 N2 0.8(3)
C10 N2 C6 C5 -179.97(14)
C10 N2 C6 C7 0.5(2)
C11 N3 C15 C14 -1.3(2)
C11 N3 C15 C16 177.58(13)
C11 C12 C13 C14 -0.4(2)
C12 C13 C14 C15 -0.2(2)
C13 C14 C15 N3 1.0(2)
C13 C14 C15 C16 -177.73(15)
C14 C15 C16 N4 176.09(14)
C14 C15 C16 C17 -3.4(2)
C15 N3 C11 C12 0.7(2)
C15 C16 C17 C18 176.08(15)
C16 N4 C20 C19 1.0(2)
C16 C17 C18 C19 1.8(2)
C17 C18 C19 C20 1.0(2)
C18 C19 C20 N4 -2.5(3)
C20 N4 C16 C15 -177.53(13)
C20 N4 C16 C17 2.0(2)
C21 C22 C23 C24 42.37(19)
C21 C22 C23 C28 -136.44(14)
C21 C22 C29 C30 89.29(19)
C21 C22 C29 C34 -89.59(19)
C22 C23 C24 C25 179.96(15)
C22 C23 C28 C27 178.87(14)
C22 C29 C30 C31 -179.56(19)
C22 C29 C34 C33 178.85(16)
C23 C22 C29 C30 -144.56(16)
C23 C22 C29 C34 36.6(2)
C23 C24 C25 C26 1.5(2)
C24 C23 C28 C27 0.0(2)
C24 C25 C26 C27 -0.6(2)
C25 C26 C27 C28 -0.6(2)
C26 C27 C28 C23 0.9(2)
C28 C23 C24 C25 -1.2(2)
C29 C22 C23 C24 -85.45(18)
C29 C22 C23 C28 95.74(17)
C29 C30 C31 C32 0.7(4)
C30 C29 C34 C33 0.0(3)
C30 C31 C32 C33 -0.1(4)
C31 C32 C33 C34 -0.6(3)
C32 C33 C34 C29 0.6(3)
C34 C29 C30 C31 -0.6(3)
C35 C36 C37 C38 -136.86(15)
C35 C36 C37 C42 43.5(2)
C35 C36 C43 C44 79.46(19)
C35 C36 C43 C48 -97.84(18)
C36 C37 C38 C39 -178.49(15)
C36 C37 C42 C41 178.79(15)
C36 C43 C44 C45 -177.24(16)
C36 C43 C48 C47 177.35(16)
C37 C36 C43 C44 -154.68(15)
C37 C36 C43 C48 28.0(2)
C37 C38 C39 C40 -0.2(3)
C38 C37 C42 C41 -0.8(2)
C38 C39 C40 C41 -1.1(3)
C39 C40 C41 C42 1.4(3)
C40 C41 C42 C37 -0.4(3)
C42 C37 C38 C39 1.1(2)
C43 C36 C37 C38 96.21(18)
C43 C36 C37 C42 -83.38(18)
C43 C44 C45 C46 -0.3(3)
C44 C43 C48 C47 0.0(3)
C44 C45 C46 C47 0.1(3)
C45 C46 C47 C48 0.1(3)
C46 C47 C48 C43 -0.2(3)
C48 C43 C44 C45 0.2(3)
C49 C50 C51 C52 -117.76(16)
C49 C50 C51 C56 62.9(2)
C49 C50 C57 C58 50.4(2)
C49 C50 C57 C62 -129.54(18)
C50 C51 C52 C53 -178.72(15)
C50 C51 C56 C55 177.84(15)
C50 C57 C58 C59 -177.98(17)
C50 C57 C62 C61 177.9(2)
C51 C50 C57 C58 174.98(15)
C51 C50 C57 C62 -5.0(2)
C51 C52 C53 C54 0.7(3)
C52 C51 C56 C55 -1.5(2)
C52 C53 C54 C55 -1.2(3)
C53 C54 C55 C56 0.3(3)
C54 C55 C56 C51 1.0(3)
C56 C51 C52 C53 0.6(2)
C57 C50 C51 C52 120.64(16)
C57 C50 C51 C56 -58.7(2)
C57 C58 C59 C60 -0.3(3)
C58 C57 C62 C61 -2.0(3)
C58 C59 C60 C61 -1.3(4)
C59 C60 C61 C62 1.2(4)
C60 C61 C62 C57 0.5(4)
C62 C57 C58 C59 2.0(3)
C63 C64 C65 C66 -172.01(14)
C63 C64 C65 C70 8.8(2)
C63 C64 C71 C72 -64.78(19)
C63 C64 C71 C76 114.66(16)
C64 C65 C66 C67 -177.99(16)
C64 C65 C70 C69 178.10(16)
C64 C71 C72 C73 177.64(15)
C64 C71 C76 C75 -178.55(16)
C65 C64 C71 C72 59.17(19)
C65 C64 C71 C76 -121.40(16)
C65 C66 C67 C68 -0.1(3)
C66 C65 C70 C69 -1.1(3)
C66 C67 C68 C69 -1.1(3)
C67 C68 C69 C70 1.3(3)
C68 C69 C70 C65 -0.2(3)
C70 C65 C66 C67 1.2(3)
C71 C64 C65 C66 63.58(19)
C71 C64 C65 C70 -115.60(18)
C71 C72 C73 C74 1.2(3)
C72 C71 C76 C75 0.9(3)
C72 C73 C74 C75 0.4(3)
C73 C74 C75 C76 -1.2(3)
C74 C75 C76 C71 0.6(3)
C76 C71 C72 C73 -1.8(2)
O10 C77 C78 C79 144.02(18)
O10 C77 C78 C85 -87.7(2)
O11 C77 C78 C79 -37.5(2)
O11 C77 C78 C85 90.73(18)
C77 C78 C79 C80 85.1(2)
C77 C78 C79 C84 -93.60(19)
C77 C78 C85 C86 -37.8(2)
C77 C78 C85 C90 142.80(16)
C78 C79 C80 C81 -178.50(16)
C78 C79 C84 C83 178.14(18)
C78 C85 C86 C87 -179.00(17)
C78 C85 C90 C89 178.42(17)
C79 C78 C85 C86 90.4(2)
C79 C78 C85 C90 -88.97(19)
C79 C80 C81 C82 0.2(3)
C80 C79 C84 C83 -0.6(3)
C80 C81 C82 C83 -0.2(3)
C81 C82 C83 C84 -0.2(3)
C82 C83 C84 C79 0.6(3)
C84 C79 C80 C81 0.2(3)
C85 C78 C79 C80 -41.5(2)
C85 C78 C79 C84 139.79(17)
C85 C86 C87 C88 0.6(3)
C86 C85 C90 C89 -1.0(3)
C86 C87 C88 C89 -0.9(3)
C87 C88 C89 C90 0.3(3)
C88 C89 C90 C85 0.7(3)
C90 C85 C86 C87 0.4(3)

_cod_database_fobs_code 2243164
